data_1556051
loop_
_publ_author_name
'Wang, Zhen'
'Xu, Huacheng'
'Su, Qin'
'Hu, Ping'
'Shao, Pan-Lin'
'He, Yun'
'Lu, Yixin'

_publ_section_title
;
 Enantioselective Synthesis of Tetrahydropyridines/Piperidines via
 Stepwise [4 + 2]/[2 + 2] Cyclizations.
;
_journal_issue 12
_journal_name_full 'Organic letters'
_journal_page_first 3111
_journal_page_last 3114
_journal_paper_doi 10.1021/acs.orglett.7b01221
_journal_volume 19
_journal_year 2017
_chemical_absolute_configuration unk
_chemical_formula_moiety 'C33 H26 Cl N O4 S'
_chemical_formula_sum 'C33 H26 Cl N O4 S'
_chemical_formula_weight 568.06
_space_group_crystal_system orthorhombic
_space_group_IT_number 19
_space_group_name_Hall 'P 2ac 2ab'
_space_group_name_H-M_alt 'P 21 21 21'
_atom_sites_solution_hydrogens mixed
_atom_sites_solution_primary iterative
_audit_creation_date 2016-09-08
_audit_creation_method
;
Olex2 1.2
(compiled 2016.08.25 svn.r3337 for OlexSys, GUI svn.r5221)
;
_cell_angle_alpha 90
_cell_angle_beta 90
_cell_angle_gamma 90
_cell_formula_units_Z 4
_cell_length_a 8.9355(5)
_cell_length_b 14.8690(6)
_cell_length_c 20.8047(11)
_cell_measurement_reflns_used 2649
_cell_measurement_temperature 293(2)
_cell_measurement_theta_max 27.2980
_cell_measurement_theta_min 3.7010
_cell_volume 2764.2(2)
_computing_cell_refinement
;
CrysAlisPro, Agilent Technologies,
Version 1.171.37.35 (release 13-08-2014 CrysAlis171 .NET)
(compiled Aug 13 2014,18:06:01)
;
_computing_data_collection
;
CrysAlisPro, Agilent Technologies,
Version 1.171.37.35 (release 13-08-2014 CrysAlis171 .NET)
(compiled Aug 13 2014,18:06:01)
;
_computing_data_reduction
;
CrysAlisPro, Agilent Technologies,
Version 1.171.37.35 (release 13-08-2014 CrysAlis171 .NET)
(compiled Aug 13 2014,18:06:01)
;
_computing_molecular_graphics 'Olex2 (Dolomanov et al., 2009)'
_computing_publication_material 'Olex2 (Dolomanov et al., 2009)'
_computing_structure_refinement 'ShelXL (Sheldrick, 2015)'
_computing_structure_solution
;
Superflip (Palatinus & Chapuis, 2007;Palatinus & van der Lee, 2008;
Palatinus et al., 2012)
;
_diffrn_ambient_temperature 293.15
_diffrn_detector 'CCD plate'
_diffrn_detector_area_resol_mean 16.0874
_diffrn_detector_type Eos
_diffrn_measured_fraction_theta_full 0.997
_diffrn_measured_fraction_theta_max 0.998
_diffrn_measurement_details
;
#__ type_ start__ end____ width___ exp.time_
  1 omega   -4.00   22.60   0.7000    2.0000
omega____ theta____ kappa____ phi______ frames
    -      -14.9669  -99.0000 -150.0000 38

#__ type_ start__ end____ width___ exp.time_
  2 omega  -46.00   77.20   0.7000    2.0000
omega____ theta____ kappa____ phi______ frames
    -       16.6856    0.0000  -30.0000 176
;
_diffrn_measurement_device 'four-circle diffractometer'
_diffrn_measurement_device_type 'Xcalibur, Eos'
_diffrn_measurement_method '\w scans'
_diffrn_orient_matrix_UB_11 0.0238061000
_diffrn_orient_matrix_UB_12 -0.0125221000
_diffrn_orient_matrix_UB_13 -0.0312783000
_diffrn_orient_matrix_UB_21 -0.0731909000
_diffrn_orient_matrix_UB_22 -0.0155567000
_diffrn_orient_matrix_UB_23 -0.0070772000
_diffrn_orient_matrix_UB_31 -0.0194299000
_diffrn_orient_matrix_UB_32 0.0433300000
_diffrn_orient_matrix_UB_33 -0.0115580000
_diffrn_radiation_monochromator graphite
_diffrn_radiation_probe x-ray
_diffrn_radiation_type MoK\a
_diffrn_radiation_wavelength 0.71073
_diffrn_reflns_av_R_equivalents 0.0210
_diffrn_reflns_av_unetI/netI 0.0478
_diffrn_reflns_Laue_measured_fraction_full 0.997
_diffrn_reflns_Laue_measured_fraction_max 0.998
_diffrn_reflns_limit_h_max 6
_diffrn_reflns_limit_h_min -11
_diffrn_reflns_limit_k_max 12
_diffrn_reflns_limit_k_min -18
_diffrn_reflns_limit_l_max 16
_diffrn_reflns_limit_l_min -26
_diffrn_reflns_number 9007
_diffrn_reflns_point_group_measured_fraction_full 0.969
_diffrn_reflns_point_group_measured_fraction_max 0.960
_diffrn_reflns_theta_full 25.242
_diffrn_reflns_theta_max 26.367
_diffrn_reflns_theta_min 3.005
_diffrn_source 'Enhance (Mo) X-ray Source'
_exptl_absorpt_coefficient_mu 0.254
_exptl_absorpt_correction_T_max 1.00000
_exptl_absorpt_correction_T_min 0.22828
_exptl_absorpt_correction_type multi-scan
_exptl_absorpt_process_details
;
CrysAlisPro, Agilent Technologies,
Version 1.171.37.35 (release 13-08-2014 CrysAlis171 .NET)
(compiled Aug 13 2014,18:06:01)
Empirical absorption correction using spherical harmonics,
 implemented in SCALE3 ABSPACK scaling algorithm.
;
_exptl_crystal_density_diffrn 1.365
_exptl_crystal_density_method 'not measured'
_exptl_crystal_description
;
;
_exptl_crystal_F_000 1184
_exptl_crystal_size_max 0.4
_exptl_crystal_size_mid 0.25
_exptl_crystal_size_min 0.25
_refine_diff_density_max 0.219
_refine_diff_density_min -0.302
_refine_diff_density_rms 0.044
_refine_ls_abs_structure_details
;
 Flack x determined using 1525 quotients [(I+)-(I-)]/[(I+)+(I-)]
 (Parsons and Flack (2004), Acta Cryst. A60, s61).
;
_refine_ls_abs_structure_Flack -0.01(4)
_refine_ls_extinction_method none
_refine_ls_goodness_of_fit_ref 1.017
_refine_ls_hydrogen_treatment mixed
_refine_ls_matrix_type full
_refine_ls_number_parameters 371
_refine_ls_number_reflns 5422
_refine_ls_number_restraints 0
_refine_ls_restrained_S_all 1.017
_refine_ls_R_factor_all 0.0617
_refine_ls_R_factor_gt 0.0467
_refine_ls_shift/su_max 0.001
_refine_ls_shift/su_mean 0.000
_refine_ls_structure_factor_coef Fsqd
_refine_ls_weighting_details
;
 w=1/[\s^2^(Fo^2^)+(0.0507P)^2^+0.1698P]
 where P=(Fo^2^+2Fc^2^)/3
;
_refine_ls_weighting_scheme calc
_refine_ls_wR_factor_gt 0.0993
_refine_ls_wR_factor_ref 0.1099
_reflns_Friedel_coverage 0.700
_reflns_Friedel_fraction_full 0.933
_reflns_Friedel_fraction_max 0.911
_reflns_number_gt 4408
_reflns_number_total 5422
_reflns_threshold_expression 'I > 2\s(I)'
_cod_data_source_file ol7b01221_si_002.cif
_cod_data_source_block 160907_s1_wz
_cod_original_cell_volume 2764.1(2)
_cod_database_code 1556051
_shelxl_version_number 2013-2
_chemical_oxdiff_formula c12h12n2o3cl1s1
_shelx_space_group_comment
;
The symmetry employed for this shelxl refinement is uniquely defined
by the following loop, which should always be used as a source of
symmetry information in preference to the above space-group names.
They are only intended as comments.
;
_shelx_estimated_absorpt_t_max 0.939
_shelx_estimated_absorpt_t_min 0.905
_reflns_odcompleteness_completeness 99.66
_reflns_odcompleteness_iscentric 1
_reflns_odcompleteness_theta 26.32
_olex2_refinement_description
;
1. Fixed Uiso
 At 1.2 times of:
  All C(H) groups
 At 1.5 times of:
  All C(H,H,H) groups
2.a Ternary CH refined with riding coordinates:
 C3(H3), C4(H4)
2.b Aromatic/amide H refined with riding coordinates:
 C6(H6), C7(H7), C8(H8), C9(H9), C13(H13), C14(H14), C15(H15), C16(H16),
 C22(H22), C23(H23), C25(H25), C26(H26), C28(H28), C29(H29), C31(H31), C32(H32)
2.c Idealised Me refined as rotating group:
 C19(H19A,H19B,H19C), C33(H33A,H33B,H33C)
;
_olex2_submission_special_instructions 'No special instructions were received'

loop_
_space_group_symop_operation_xyz
'x, y, z'
'-x+1/2, -y, z+1/2'
'x+1/2, -y+1/2, -z'
'-x, y+1/2, -z+1/2'

loop_
_atom_site_label
_atom_site_type_symbol
_atom_site_fract_x
_atom_site_fract_y
_atom_site_fract_z
_atom_site_U_iso_or_equiv
_atom_site_adp_type
_atom_site_occupancy
_atom_site_site_symmetry_order
_atom_site_calc_flag
_atom_site_refinement_flags_posn
Cl1 Cl 0.63916(16) -0.00137(7) 0.57285(7) 0.0782(4) Uani 1 1 d .
S1 S 0.41005(11) 0.51011(6) 0.60245(5) 0.0441(3) Uani 1 1 d .
O1 O 0.4070(4) 0.5563(2) 0.54319(14) 0.0740(10) Uani 1 1 d .
O2 O 0.3870(3) 0.41535(18) 0.60011(19) 0.0734(10) Uani 1 1 d .
O3 O 0.9992(3) 0.39095(18) 0.57458(17) 0.0614(8) Uani 1 1 d .
O4 O 0.9369(4) 0.26882(19) 0.96990(15) 0.0718(10) Uani 1 1 d .
N1 N 0.5684(3) 0.53295(17) 0.64271(13) 0.0342(7) Uani 1 1 d .
C1 C 0.6793(4) 0.4624(2) 0.63830(17) 0.0346(8) Uani 1 1 d .
C2 C 0.6917(5) 0.4064(2) 0.69798(18) 0.0389(9) Uani 1 1 d .
H2A H 0.764(4) 0.364(2) 0.6921(16) 0.030(9) Uiso 1 1 d .
H2B H 0.596(4) 0.374(2) 0.7068(17) 0.037(10) Uiso 1 1 d .
C3 C 0.7384(4) 0.4671(2) 0.75406(16) 0.0354(8) Uani 1 1 d .
H3 H 0.8261 0.5013 0.7398 0.043 Uiso 1 1 calc R
C4 C 0.6129(4) 0.5356(2) 0.76721(17) 0.0370(8) Uani 1 1 d .
H4 H 0.5377 0.5149 0.7981 0.044 Uiso 1 1 calc R
C5 C 0.6731(4) 0.6291(2) 0.78106(18) 0.0398(9) Uani 1 1 d .
C6 C 0.7464(5) 0.6807(3) 0.8259(2) 0.0558(12) Uani 1 1 d .
H6 H 0.7704 0.6585 0.8664 0.067 Uiso 1 1 calc R
C7 C 0.7828(5) 0.7676(3) 0.8075(3) 0.0648(13) Uani 1 1 d .
H7 H 0.8318 0.8051 0.8365 0.078 Uiso 1 1 calc R
C8 C 0.7478(5) 0.7996(3) 0.7472(3) 0.0640(13) Uani 1 1 d .
H8 H 0.7750 0.8582 0.7367 0.077 Uiso 1 1 calc R
C9 C 0.6740(4) 0.7483(2) 0.7019(2) 0.0490(10) Uani 1 1 d .
H9 H 0.6513 0.7701 0.6611 0.059 Uiso 1 1 calc R
C10 C 0.6364(4) 0.6625(2) 0.72119(18) 0.0374(8) Uani 1 1 d .
C11 C 0.5442(4) 0.5791(2) 0.70400(17) 0.0333(8) Uani 1 1 d .
C12 C 0.3780(4) 0.5979(2) 0.70782(17) 0.0352(8) Uani 1 1 d .
C13 C 0.3052(5) 0.6468(2) 0.7549(2) 0.0473(10) Uani 1 1 d .
H13 H 0.3582 0.6711 0.7893 0.057 Uiso 1 1 calc R
C14 C 0.1522(5) 0.6589(3) 0.7501(2) 0.0545(11) Uani 1 1 d .
H14 H 0.1020 0.6911 0.7818 0.065 Uiso 1 1 calc R
C15 C 0.0729(5) 0.6242(3) 0.6992(2) 0.0553(11) Uani 1 1 d .
H15 H -0.0298 0.6341 0.6969 0.066 Uiso 1 1 calc R
C16 C 0.1416(4) 0.5755(2) 0.6518(2) 0.0498(10) Uani 1 1 d .
H16 H 0.0883 0.5518 0.6174 0.060 Uiso 1 1 calc R
C17 C 0.2959(4) 0.5631(2) 0.65777(18) 0.0386(8) Uani 1 1 d .
C18 C 0.7587(4) 0.4530(2) 0.58490(17) 0.0360(8) Uani 1 1 d .
C19 C 0.7576(5) 0.5158(3) 0.5287(2) 0.0588(12) Uani 1 1 d .
H19A H 0.8582 0.5342 0.5192 0.088 Uiso 1 1 calc GR
H19B H 0.6982 0.5677 0.5389 0.088 Uiso 1 1 calc GR
H19C H 0.7158 0.4858 0.4921 0.088 Uiso 1 1 calc GR
C20 C 0.8663(5) 0.3759(2) 0.57806(18) 0.0417(9) Uani 1 1 d .
C21 C 0.8068(4) 0.2827(2) 0.57332(18) 0.0397(8) Uani 1 1 d .
C22 C 0.9068(5) 0.2116(2) 0.56859(18) 0.0475(9) Uani 1 1 d .
H22 H 1.0089 0.2231 0.5660 0.057 Uiso 1 1 calc R
C23 C 0.8562(5) 0.1241(3) 0.5677(2) 0.0536(11) Uani 1 1 d .
H23 H 0.9235 0.0764 0.5656 0.064 Uiso 1 1 calc R
C24 C 0.7057(5) 0.1084(2) 0.5701(2) 0.0505(10) Uani 1 1 d .
C25 C 0.6028(5) 0.1770(2) 0.5712(2) 0.0520(10) Uani 1 1 d .
H25 H 0.5007 0.1648 0.5709 0.062 Uiso 1 1 calc R
C26 C 0.6541(5) 0.2645(2) 0.5728(2) 0.0465(10) Uani 1 1 d .
H26 H 0.5859 0.3117 0.5734 0.056 Uiso 1 1 calc R
C27 C 0.7846(4) 0.4151(2) 0.81318(17) 0.0353(8) Uani 1 1 d .
C28 C 0.6916(5) 0.3558(2) 0.8440(2) 0.0481(10) Uani 1 1 d .
H28 H 0.5942 0.3490 0.8289 0.058 Uiso 1 1 calc R
C29 C 0.7368(5) 0.3056(2) 0.8965(2) 0.0489(10) Uani 1 1 d .
H29 H 0.6711 0.2654 0.9160 0.059 Uiso 1 1 calc R
C30 C 0.8789(5) 0.3157(2) 0.91934(19) 0.0445(10) Uani 1 1 d .
C31 C 0.9734(5) 0.3761(3) 0.8905(2) 0.0567(11) Uani 1 1 d .
H31 H 1.0695 0.3845 0.9066 0.068 Uiso 1 1 calc R
C32 C 0.9268(5) 0.4244(3) 0.8378(2) 0.0484(10) Uani 1 1 d .
H32 H 0.9930 0.4643 0.8184 0.058 Uiso 1 1 calc R
C33 C 0.8408(6) 0.2159(3) 1.0069(2) 0.0758(16) Uani 1 1 d .
H33A H 0.8027 0.1675 0.9812 0.114 Uiso 1 1 calc GR
H33B H 0.7591 0.2521 1.0221 0.114 Uiso 1 1 calc GR
H33C H 0.8946 0.1918 1.0429 0.114 Uiso 1 1 calc GR

loop_
_atom_site_aniso_label
_atom_site_aniso_U_11
_atom_site_aniso_U_22
_atom_site_aniso_U_33
_atom_site_aniso_U_23
_atom_site_aniso_U_13
_atom_site_aniso_U_12
Cl1 0.0891(9) 0.0467(6) 0.0990(10) -0.0127(6) 0.0110(8) -0.0034(6)
S1 0.0422(5) 0.0492(5) 0.0409(5) -0.0091(4) -0.0101(5) 0.0086(4)
O1 0.064(2) 0.120(3) 0.0379(16) 0.0115(17) -0.0089(16) 0.026(2)
O2 0.0535(18) 0.0510(15) 0.116(3) -0.0356(18) -0.022(2) 0.0051(14)
O3 0.0427(18) 0.0593(17) 0.082(2) -0.0107(16) 0.0036(17) 0.0056(14)
O4 0.079(2) 0.0713(19) 0.065(2) 0.0340(17) -0.0290(19) -0.0146(17)
N1 0.0352(16) 0.0362(14) 0.0313(15) -0.0033(12) -0.0046(13) 0.0037(13)
C1 0.036(2) 0.0332(16) 0.0347(19) -0.0024(15) -0.0067(16) 0.0029(16)
C2 0.047(2) 0.0343(18) 0.0355(19) 0.0010(16) -0.0035(19) 0.0081(19)
C3 0.035(2) 0.0405(18) 0.0307(18) 0.0042(15) -0.0021(16) 0.0019(16)
C4 0.040(2) 0.0406(17) 0.0308(18) -0.0010(15) -0.0013(16) -0.0012(16)
C5 0.032(2) 0.0457(19) 0.041(2) -0.0099(17) -0.0027(17) 0.0063(16)
C6 0.047(3) 0.067(3) 0.054(3) -0.017(2) -0.011(2) 0.005(2)
C7 0.049(3) 0.059(3) 0.086(4) -0.028(3) -0.012(3) -0.006(2)
C8 0.055(3) 0.043(2) 0.094(4) -0.010(3) 0.000(3) -0.007(2)
C9 0.045(2) 0.040(2) 0.063(3) 0.000(2) 0.006(2) 0.0030(18)
C10 0.032(2) 0.0394(19) 0.041(2) -0.0068(16) 0.0026(17) 0.0049(16)
C11 0.034(2) 0.0335(17) 0.0324(18) -0.0022(15) -0.0005(16) 0.0025(15)
C12 0.035(2) 0.0333(17) 0.0368(19) 0.0013(15) -0.0001(17) 0.0000(15)
C13 0.044(2) 0.054(2) 0.044(2) -0.0082(19) 0.003(2) 0.0041(19)
C14 0.043(3) 0.063(3) 0.057(3) -0.004(2) 0.013(2) 0.008(2)
C15 0.031(2) 0.059(2) 0.076(3) 0.005(2) 0.003(2) 0.003(2)
C16 0.037(2) 0.049(2) 0.064(3) -0.002(2) -0.005(2) -0.0022(18)
C17 0.037(2) 0.0365(18) 0.042(2) 0.0013(16) 0.0007(18) -0.0020(16)
C18 0.036(2) 0.0363(17) 0.036(2) -0.0037(15) -0.0037(16) 0.0044(15)
C19 0.062(3) 0.067(3) 0.047(2) 0.013(2) 0.011(2) 0.012(2)
C20 0.040(2) 0.053(2) 0.0318(19) -0.0035(17) -0.0012(18) 0.0038(18)
C21 0.041(2) 0.0461(19) 0.0322(18) -0.0074(16) -0.0019(18) 0.0088(17)
C22 0.046(2) 0.053(2) 0.043(2) -0.0042(19) -0.001(2) 0.013(2)
C23 0.062(3) 0.051(2) 0.048(2) -0.006(2) 0.001(2) 0.017(2)
C24 0.065(3) 0.041(2) 0.046(2) -0.0087(18) 0.001(2) 0.000(2)
C25 0.047(2) 0.055(2) 0.054(2) -0.015(2) -0.002(2) 0.001(2)
C26 0.046(2) 0.046(2) 0.047(2) -0.0090(18) -0.009(2) 0.0137(18)
C27 0.038(2) 0.0344(17) 0.0334(19) 0.0010(15) -0.0017(17) 0.0027(16)
C28 0.041(2) 0.054(2) 0.049(2) 0.012(2) -0.010(2) -0.0070(19)
C29 0.055(3) 0.048(2) 0.044(2) 0.0097(19) -0.002(2) -0.0108(18)
C30 0.056(3) 0.0367(18) 0.041(2) 0.0050(16) -0.010(2) -0.0013(18)
C31 0.045(2) 0.062(2) 0.063(3) 0.016(2) -0.020(2) -0.007(2)
C32 0.042(2) 0.053(2) 0.050(2) 0.0115(19) -0.006(2) -0.0080(19)
C33 0.114(4) 0.059(3) 0.055(3) 0.025(2) -0.019(3) -0.016(3)

loop_
_atom_type_symbol
_atom_type_description
_atom_type_scat_dispersion_real
_atom_type_scat_dispersion_imag
_atom_type_scat_source
C C 0.0033 0.0016 'International Tables Vol C Tables 4.2.6.8 and 6.1.1.4'
H H 0.0000 0.0000 'International Tables Vol C Tables 4.2.6.8 and 6.1.1.4'
Cl Cl 0.1484 0.1585 'International Tables Vol C Tables 4.2.6.8 and 6.1.1.4'
N N 0.0061 0.0033 'International Tables Vol C Tables 4.2.6.8 and 6.1.1.4'
O O 0.0106 0.0060 'International Tables Vol C Tables 4.2.6.8 and 6.1.1.4'
S S 0.1246 0.1234 'International Tables Vol C Tables 4.2.6.8 and 6.1.1.4'

loop_
_geom_angle_atom_site_label_1
_geom_angle_atom_site_label_2
_geom_angle_atom_site_label_3
_geom_angle
O1 S1 O2 116.7(2)
O1 S1 N1 110.69(18)
O1 S1 C17 110.40(19)
O2 S1 N1 109.79(16)
O2 S1 C17 112.9(2)
N1 S1 C17 94.19(17)
C30 O4 C33 118.7(4)
C1 N1 S1 113.5(2)
C1 N1 C11 119.8(3)
C11 N1 S1 113.9(2)
N1 C1 C2 113.6(3)
C18 C1 N1 119.7(3)
C18 C1 C2 126.6(3)
C1 C2 H2A 109(2)
C1 C2 H2B 111(2)
C1 C2 C3 108.8(3)
H2A C2 H2B 107(3)
C3 C2 H2A 109(2)
C3 C2 H2B 112(2)
C2 C3 H3 107.0
C2 C3 C4 109.1(3)
C4 C3 H3 107.0
C27 C3 C2 113.1(3)
C27 C3 H3 107.0
C27 C3 C4 113.1(3)
C3 C4 H4 114.0
C3 C4 C11 113.8(3)
C5 C4 C3 112.4(3)
C5 C4 H4 114.0
C5 C4 C11 85.5(2)
C11 C4 H4 114.0
C6 C5 C4 144.0(4)
C6 C5 C10 121.7(4)
C10 C5 C4 94.2(3)
C5 C6 H6 121.8
C5 C6 C7 116.4(4)
C7 C6 H6 121.8
C6 C7 H7 119.3
C8 C7 C6 121.4(4)
C8 C7 H7 119.3
C7 C8 H8 118.7
C7 C8 C9 122.6(4)
C9 C8 H8 118.7
C8 C9 H9 122.3
C10 C9 C8 115.3(4)
C10 C9 H9 122.3
C5 C10 C11 92.7(3)
C9 C10 C5 122.6(4)
C9 C10 C11 144.3(4)
N1 C11 C4 118.3(3)
N1 C11 C10 120.2(3)
N1 C11 C12 106.1(3)
C10 C11 C4 85.9(2)
C12 C11 C4 114.2(3)
C12 C11 C10 111.4(3)
C13 C12 C11 126.6(3)
C17 C12 C11 114.5(3)
C17 C12 C13 118.9(3)
C12 C13 H13 120.6
C12 C13 C14 118.8(4)
C14 C13 H13 120.6
C13 C14 H14 119.4
C15 C14 C13 121.2(4)
C15 C14 H14 119.4
C14 C15 H15 119.3
C16 C15 C14 121.5(4)
C16 C15 H15 119.3
C15 C16 H16 121.7
C15 C16 C17 116.6(4)
C17 C16 H16 121.7
C12 C17 S1 111.1(3)
C12 C17 C16 123.0(4)
C16 C17 S1 125.7(3)
C1 C18 C19 125.9(3)
C1 C18 C20 120.1(3)
C19 C18 C20 114.0(3)
C18 C19 H19A 109.5
C18 C19 H19B 109.5
C18 C19 H19C 109.5
H19A C19 H19B 109.5
H19A C19 H19C 109.5
H19B C19 H19C 109.5
O3 C20 C18 119.5(3)
O3 C20 C21 121.2(3)
C21 C20 C18 119.2(3)
C22 C21 C20 119.0(4)
C22 C21 C26 118.8(4)
C26 C21 C20 122.2(3)
C21 C22 H22 119.7
C23 C22 C21 120.6(4)
C23 C22 H22 119.7
C22 C23 H23 120.5
C24 C23 C22 119.0(4)
C24 C23 H23 120.5
C23 C24 Cl1 119.9(3)
C23 C24 C25 122.2(4)
C25 C24 Cl1 117.9(4)
C24 C25 H25 120.7
C24 C25 C26 118.6(4)
C26 C25 H25 120.7
C21 C26 H26 119.7
C25 C26 C21 120.7(4)
C25 C26 H26 119.7
C28 C27 C3 123.0(3)
C28 C27 C32 116.7(3)
C32 C27 C3 120.3(3)
C27 C28 H28 118.7
C27 C28 C29 122.6(4)
C29 C28 H28 118.7
C28 C29 H29 120.4
C30 C29 C28 119.1(4)
C30 C29 H29 120.4
O4 C30 C29 124.4(4)
O4 C30 C31 116.1(4)
C29 C30 C31 119.6(4)
C30 C31 H31 119.8
C30 C31 C32 120.3(4)
C32 C31 H31 119.8
C27 C32 H32 119.2
C31 C32 C27 121.6(4)
C31 C32 H32 119.2
O4 C33 H33A 109.5
O4 C33 H33B 109.5
O4 C33 H33C 109.5
H33A C33 H33B 109.5
H33A C33 H33C 109.5
H33B C33 H33C 109.5

loop_
_geom_bond_atom_site_label_1
_geom_bond_atom_site_label_2
_geom_bond_distance
Cl1 C24 1.738(4)
S1 O1 1.411(3)
S1 O2 1.425(3)
S1 N1 1.679(3)
S1 C17 1.728(4)
O3 C20 1.210(5)
O4 C30 1.364(4)
O4 C33 1.396(5)
N1 C1 1.446(4)
N1 C11 1.464(4)
C1 C2 1.499(5)
C1 C18 1.325(5)
C2 H2A 0.91(3)
C2 H2B 0.99(4)
C2 C3 1.533(5)
C3 H3 0.9800
C3 C4 1.540(5)
C3 C27 1.510(5)
C4 H4 0.9800
C4 C5 1.518(5)
C4 C11 1.588(5)
C5 C6 1.375(5)
C5 C10 1.381(5)
C6 H6 0.9300
C6 C7 1.386(6)
C7 H7 0.9300
C7 C8 1.377(7)
C8 H8 0.9300
C8 C9 1.382(6)
C9 H9 0.9300
C9 C10 1.379(5)
C10 C11 1.532(5)
C11 C12 1.513(5)
C12 C13 1.383(5)
C12 C17 1.375(5)
C13 H13 0.9300
C13 C14 1.384(6)
C14 H14 0.9300
C14 C15 1.374(6)
C15 H15 0.9300
C15 C16 1.370(6)
C16 H16 0.9300
C16 C17 1.396(5)
C18 C19 1.495(5)
C18 C20 1.503(5)
C19 H19A 0.9600
C19 H19B 0.9600
C19 H19C 0.9600
C20 C21 1.487(5)
C21 C22 1.389(5)
C21 C26 1.391(5)
C22 H22 0.9300
C22 C23 1.377(5)
C23 H23 0.9300
C23 C24 1.366(6)
C24 C25 1.374(6)
C25 H25 0.9300
C25 C26 1.379(5)
C26 H26 0.9300
C27 C28 1.370(5)
C27 C32 1.378(5)
C28 H28 0.9300
C28 C29 1.385(5)
C29 H29 0.9300
C29 C30 1.365(6)
C30 C31 1.371(6)
C31 H31 0.9300
C31 C32 1.374(5)
C32 H32 0.9300
C33 H33A 0.9600
C33 H33B 0.9600
C33 H33C 0.9600

loop_
_geom_torsion_atom_site_label_1
_geom_torsion_atom_site_label_2
_geom_torsion_atom_site_label_3
_geom_torsion_atom_site_label_4
_geom_torsion
Cl1 C24 C25 C26 176.3(3)
S1 N1 C1 C2 -104.0(3)
S1 N1 C1 C18 76.4(4)
S1 N1 C11 C4 125.2(3)
S1 N1 C11 C10 -132.1(3)
S1 N1 C11 C12 -4.6(3)
O1 S1 N1 C1 -101.4(3)
O1 S1 N1 C11 116.9(3)
O1 S1 C17 C12 -114.5(3)
O1 S1 C17 C16 61.4(4)
O2 S1 N1 C1 28.8(3)
O2 S1 N1 C11 -112.9(3)
O2 S1 C17 C12 112.9(3)
O2 S1 C17 C16 -71.1(4)
O3 C20 C21 C22 3.8(6)
O3 C20 C21 C26 -175.5(4)
O4 C30 C31 C32 177.9(4)
N1 S1 C17 C12 -0.6(3)
N1 S1 C17 C16 175.3(3)
N1 C1 C2 C3 -61.1(4)
N1 C1 C18 C19 7.1(6)
N1 C1 C18 C20 -175.6(3)
N1 C11 C12 C13 -174.4(3)
N1 C11 C12 C17 4.2(4)
C1 N1 C11 C4 -13.9(4)
C1 N1 C11 C10 88.8(4)
C1 N1 C11 C12 -143.7(3)
C1 C2 C3 C4 64.9(4)
C1 C2 C3 C27 -168.2(3)
C1 C18 C20 O3 -114.2(4)
C1 C18 C20 C21 68.0(5)
C2 C1 C18 C19 -172.5(4)
C2 C1 C18 C20 4.8(6)
C2 C3 C4 C5 -138.6(3)
C2 C3 C4 C11 -43.5(4)
C2 C3 C27 C28 -58.6(5)
C2 C3 C27 C32 119.8(4)
C3 C4 C5 C6 -72.2(6)
C3 C4 C5 C10 104.0(3)
C3 C4 C11 N1 18.7(4)
C3 C4 C11 C10 -103.6(3)
C3 C4 C11 C12 144.7(3)
C3 C27 C28 C29 177.2(4)
C3 C27 C32 C31 -178.2(4)
C4 C3 C27 C28 66.1(5)
C4 C3 C27 C32 -115.5(4)
C4 C5 C6 C7 174.9(5)
C4 C5 C10 C9 -175.6(4)
C4 C5 C10 C11 10.3(3)
C4 C11 C12 C13 53.5(5)
C4 C11 C12 C17 -127.9(3)
C5 C4 C11 N1 131.2(3)
C5 C4 C11 C10 8.9(2)
C5 C4 C11 C12 -102.8(3)
C5 C6 C7 C8 -0.5(6)
C5 C10 C11 N1 -130.3(3)
C5 C10 C11 C4 -9.8(3)
C5 C10 C11 C12 104.7(3)
C6 C5 C10 C9 1.8(6)
C6 C5 C10 C11 -172.3(3)
C6 C7 C8 C9 0.6(7)
C7 C8 C9 C10 0.5(6)
C8 C9 C10 C5 -1.7(6)
C8 C9 C10 C11 168.3(5)
C9 C10 C11 N1 58.1(7)
C9 C10 C11 C4 178.6(5)
C9 C10 C11 C12 -66.9(6)
C10 C5 C6 C7 -0.7(6)
C10 C11 C12 C13 -41.9(5)
C10 C11 C12 C17 136.7(3)
C11 N1 C1 C2 35.3(4)
C11 N1 C1 C18 -144.3(3)
C11 C4 C5 C6 173.8(5)
C11 C4 C5 C10 -9.9(3)
C11 C12 C13 C14 178.6(4)
C11 C12 C17 S1 -2.1(4)
C11 C12 C17 C16 -178.2(3)
C12 C13 C14 C15 -0.7(6)
C13 C12 C17 S1 176.7(3)
C13 C12 C17 C16 0.6(5)
C13 C14 C15 C16 0.8(7)
C14 C15 C16 C17 -0.1(6)
C15 C16 C17 S1 -176.1(3)
C15 C16 C17 C12 -0.5(6)
C17 S1 N1 C1 144.9(3)
C17 S1 N1 C11 3.2(2)
C17 C12 C13 C14 0.1(5)
C18 C1 C2 C3 118.4(4)
C18 C20 C21 C22 -178.4(3)
C18 C20 C21 C26 2.3(6)
C19 C18 C20 O3 63.4(5)
C19 C18 C20 C21 -114.4(4)
C20 C21 C22 C23 176.4(4)
C20 C21 C26 C25 -177.1(4)
C21 C22 C23 C24 1.5(6)
C22 C21 C26 C25 3.6(6)
C22 C23 C24 Cl1 -177.0(3)
C22 C23 C24 C25 2.1(7)
C23 C24 C25 C26 -2.8(7)
C24 C25 C26 C21 -0.2(6)
C26 C21 C22 C23 -4.3(6)
C27 C3 C4 C5 94.5(4)
C27 C3 C4 C11 -170.3(3)
C27 C28 C29 C30 0.7(6)
C28 C27 C32 C31 0.3(6)
C28 C29 C30 O4 -178.7(4)
C28 C29 C30 C31 0.9(6)
C29 C30 C31 C32 -1.8(6)
C30 C31 C32 C27 1.2(7)
C32 C27 C28 C29 -1.3(6)
C33 O4 C30 C29 -9.3(6)
C33 O4 C30 C31 171.1(4)
